data_7048775
loop_
_publ_author_name
'Ying, Huacheng'
'Gong, Mingzhu'
'Pi, Chengfu'

_publ_section_title
;
 Generation and reactivity of neutral 1,3-benzazaphosphole and anionic
 1,3-benzazaphospholide ytterbium(iii) complexes.
;
_journal_issue 8
_journal_name_full 'Dalton transactions (Cambridge, England : 2003)'
_journal_page_first 2722
_journal_page_last 2729
_journal_paper_doi 10.1039/c8dt04768e
_journal_volume 48
_journal_year 2019
_chemical_formula_moiety '2(C15 H15 Yb), 2(C17 H18 N P), C7 H8'
_chemical_formula_sum 'C71 H74 N2 P2 Yb2'
_chemical_formula_weight 1363.34
_space_group_crystal_system monoclinic
_space_group_IT_number 14
_space_group_name_Hall '-P 2ybc'
_space_group_name_H-M_alt 'P 1 21/c 1'
_symmetry_space_group_name_Hall '-P 2ybc'
_symmetry_space_group_name_H-M 'P 1 21/c 1'
_atom_sites_solution_hydrogens geom
_audit_creation_date 2019-01-03
_audit_creation_method
;
Olex2 1.2
(compiled 2018.05.29 svn.r3508 for OlexSys, GUI svn.r5506)
;
_audit_update_record
;
2019-01-09 deposited with the CCDC.
2019-01-24 downloaded from the CCDC.
;
_cell_angle_alpha 90
_cell_angle_beta 96.515(2)
_cell_angle_gamma 90
_cell_formula_units_Z 4
_cell_length_a 16.082(2)
_cell_length_b 14.797(2)
_cell_length_c 25.996(4)
_cell_measurement_reflns_used 9835
_cell_measurement_temperature 296(2)
_cell_measurement_theta_max 27.455
_cell_measurement_theta_min 2.356
_cell_volume 6146.2(15)
_computing_cell_refinement 'SAINT v8.27A (Bruker, 2012)'
_computing_data_collection 'SAINT v8.27A (Bruker, 2012)'
_computing_data_reduction 'SAINT v8.27A (Bruker, 2012)'
_computing_molecular_graphics 'Olex2 (Dolomanov et al., 2009)'
_computing_publication_material 'Olex2 (Dolomanov et al., 2009)'
_computing_structure_refinement 'ShelXL (Sheldrick, 2015)'
_computing_structure_solution 'ShelXT (Sheldrick, 2015)'
_diffrn_ambient_temperature 296.15
_diffrn_measured_fraction_theta_full 0.998
_diffrn_measured_fraction_theta_max 0.995
_diffrn_measurement_device_type 'Bruker D8 Venture'
_diffrn_measurement_method 'phi and omega scans'
_diffrn_radiation_monochromator graphite
_diffrn_radiation_type MoK\a
_diffrn_radiation_wavelength 0.71073
_diffrn_reflns_av_R_equivalents 0.0611
_diffrn_reflns_av_unetI/netI 0.0583
_diffrn_reflns_Laue_measured_fraction_full 0.998
_diffrn_reflns_Laue_measured_fraction_max 0.995
_diffrn_reflns_limit_h_max 20
_diffrn_reflns_limit_h_min -20
_diffrn_reflns_limit_k_max 19
_diffrn_reflns_limit_k_min -19
_diffrn_reflns_limit_l_max 33
_diffrn_reflns_limit_l_min -32
_diffrn_reflns_number 55943
_diffrn_reflns_point_group_measured_fraction_full 0.998
_diffrn_reflns_point_group_measured_fraction_max 0.995
_diffrn_reflns_theta_full 25.242
_diffrn_reflns_theta_max 27.493
_diffrn_reflns_theta_min 1.876
_exptl_absorpt_coefficient_mu 3.119
_exptl_absorpt_correction_T_max 0.6192
_exptl_absorpt_correction_T_min 0.5887
_exptl_absorpt_correction_type multi-scan
_exptl_absorpt_process_details sadabs
_exptl_crystal_colour green
_exptl_crystal_colour_primary green
_exptl_crystal_density_diffrn 1.473
_exptl_crystal_density_method 'not measured'
_exptl_crystal_description block
_exptl_crystal_F_000 2736
_exptl_crystal_size_max 0.19
_exptl_crystal_size_mid 0.18
_exptl_crystal_size_min 0.17
_refine_diff_density_max 1.381
_refine_diff_density_min -1.263
_refine_diff_density_rms 0.145
_refine_ls_extinction_method none
_refine_ls_goodness_of_fit_ref 1.061
_refine_ls_hydrogen_treatment constr
_refine_ls_matrix_type full
_refine_ls_number_parameters 740
_refine_ls_number_reflns 14043
_refine_ls_number_restraints 80
_refine_ls_restrained_S_all 1.059
_refine_ls_R_factor_all 0.0554
_refine_ls_R_factor_gt 0.0408
_refine_ls_shift/su_max 0.001
_refine_ls_shift/su_mean 0.000
_refine_ls_structure_factor_coef Fsqd
_refine_ls_weighting_details 'w=1/[\s^2^(Fo^2^)+(0.0472P)^2^+5.3228P] where P=(Fo^2^+2Fc^2^)/3'
_refine_ls_weighting_scheme calc
_refine_ls_wR_factor_gt 0.1001
_refine_ls_wR_factor_ref 0.1062
_reflns_Friedel_coverage 0.000
_reflns_number_gt 11156
_reflns_number_total 14043
_reflns_threshold_expression 'I > 2\s(I)'
_cod_data_source_file c8dt04768e2.cif
_cod_data_source_block 2a
_cod_depositor_comments 'Adding full bibliography for 7048775--7048777.cif.'
_cod_original_cell_volume 6146.1(16)
_cod_database_code 7048775
_shelx_shelxl_version_number 2018/3
_shelx_space_group_comment
;
The symmetry employed for this shelxl refinement is uniquely defined
by the following loop, which should always be used as a source of
symmetry information in preference to the above space-group names.
They are only intended as comments.
;
_shelx_estimated_absorpt_t_max 0.619
_shelx_estimated_absorpt_t_min 0.589
_olex2_refinement_description
;
1. Fixed Uiso
 At 1.2 times of:
  All C(H) groups, All N(H) groups
 At 1.5 times of:
  All C(H,H,H) groups
2. Rigid body (RIGU) restrains
 C43A, C41, C42, C42A, C43, C40A, C41A, C44, C44A, C40, Yb2
 with sigma for 1-2 distances of 0.001 and sigma for 1-3 distances of 0.001
3. Others
 Sof(C40A)=Sof(H40A)=Sof(C41A)=Sof(H41A)=Sof(C42A)=Sof(H42A)=Sof(C43A)=
 Sof(H43A)=Sof(C44A)=Sof(H44A)=1-FVAR(1)
 Sof(C40)=Sof(H40)=Sof(C41)=Sof(H41)=Sof(C42)=Sof(H42)=Sof(C43)=Sof(H43)=
 Sof(C44)=Sof(H44)=FVAR(1)
4.a Ternary CH refined with riding coordinates:
 C36(H36), C38(H38), C42(H42), C43(H43), C43A(H43A), C45(H45), C46(H46),
 C47(H47), C52(H52), C53(H53), C54(H54), C55(H55), C56(H56), C58(H58), C59(H59),
  C60(H60), C61(H61), C62(H62), C63(H63)
4.b Me refined with riding coordinates:
 C7(H7A,H7B,H7C), C15(H15A,H15B,H15C), C16(H16A,H16B,H16C), C17(H17A,H17B,
 H17C), C24(H24A,H24B,H24C), C32(H32A,H32B,H32C), C33(H33A,H33B,H33C), C34(H34A,
 H34B,H34C), C71(H71A,H71B,H71C)
4.c Aromatic/amide H refined with riding coordinates:
 N1(H1), N2(H2A), C2(H2), C4(H4), C5(H5), C11(H11), C13(H13), C19(H19),
 C21(H21), C22(H22), C27(H27), C29(H29), C35(H35), C37(H37), C39(H39), C40(H40),
  C40A(H40A), C41(H41), C41A(H41A), C42A(H42A), C44(H44), C44A(H44A), C48(H48),
 C49(H49), C50(H50), C51(H51), C57(H57), C64(H64), C65(H65), C66(H66), C67(H67),
  C69(H69), C70(H70)
;
_olex2_submission_special_instructions 'No special instructions were received'

loop_
_space_group_symop_operation_xyz
'x, y, z'
'-x, y+1/2, -z+1/2'
'-x, -y, -z'
'x, -y-1/2, z-1/2'

loop_
_atom_site_label
_atom_site_type_symbol
_atom_site_fract_x
_atom_site_fract_y
_atom_site_fract_z
_atom_site_U_iso_or_equiv
_atom_site_adp_type
_atom_site_occupancy
_atom_site_site_symmetry_order
_atom_site_calc_flag
_atom_site_refinement_flags_posn
_atom_site_refinement_flags_adp
_atom_site_refinement_flags_occupancy
_atom_site_disorder_assembly
_atom_site_disorder_group
Yb2 Yb 0.07960(2) 0.65509(2) 0.27156(2) 0.02480(6) Uani 1 1 d . U . . .
Yb1 Yb 0.36844(2) 0.26816(2) 0.42018(2) 0.02701(7) Uani 1 1 d . . . . .
P1 P 0.47921(7) 0.21388(10) 0.34499(5) 0.0312(3) Uani 1 1 d . . . . .
P2 P 0.11425(8) 0.82308(11) 0.32552(6) 0.0423(4) Uani 1 1 d . . . . .
N1 N 0.5973(2) 0.1548(3) 0.29558(15) 0.0298(9) Uani 1 1 d . . . . .
H1 H 0.646163 0.138105 0.288996 0.036 Uiso 1 1 calc R . . . .
N2 N 0.1760(2) 0.9559(3) 0.37976(15) 0.0285(9) Uani 1 1 d . . . . .
H2A H 0.211111 0.995009 0.393793 0.034 Uiso 1 1 calc R . . . .
C1 C 0.4555(3) 0.1843(4) 0.27863(17) 0.0286(10) Uani 1 1 d . . . . .
C2 C 0.3806(3) 0.1883(4) 0.24535(19) 0.0343(11) Uani 1 1 d . . . . .
H2 H 0.331612 0.206884 0.258092 0.041 Uiso 1 1 calc R . . . .
C3 C 0.3790(3) 0.1650(4) 0.19377(19) 0.0415(14) Uani 1 1 d . . . . .
C4 C 0.4526(3) 0.1340(4) 0.1755(2) 0.0410(14) Uani 1 1 d . . . . .
H4 H 0.450901 0.116769 0.141028 0.049 Uiso 1 1 calc R . . . .
C5 C 0.5273(3) 0.1281(4) 0.2070(2) 0.0412(13) Uani 1 1 d . . . . .
H5 H 0.575666 0.107995 0.194173 0.049 Uiso 1 1 calc R . . . .
C6 C 0.5281(3) 0.1532(4) 0.25856(18) 0.0320(11) Uani 1 1 d . . . . .
C7 C 0.2995(4) 0.1730(5) 0.1567(2) 0.0607(19) Uani 1 1 d . . . . .
H7A H 0.310371 0.153899 0.122765 0.091 Uiso 1 1 calc R . . . .
H7B H 0.256847 0.135460 0.168447 0.091 Uiso 1 1 calc R . . . .
H7C H 0.281060 0.234746 0.155268 0.091 Uiso 1 1 calc R . . . .
C8 C 0.5822(3) 0.1847(3) 0.34299(16) 0.0250(10) Uani 1 1 d . . . . .
C9 C 0.6520(3) 0.1898(3) 0.38535(16) 0.0242(9) Uani 1 1 d . . . . .
C10 C 0.6985(3) 0.2692(4) 0.39234(18) 0.0313(11) Uani 1 1 d . . . . .
C11 C 0.7632(3) 0.2739(4) 0.4328(2) 0.0403(13) Uani 1 1 d . . . . .
H11 H 0.795367 0.326229 0.437037 0.048 Uiso 1 1 calc R . . . .
C12 C 0.7809(3) 0.2027(4) 0.46677(19) 0.0389(13) Uani 1 1 d . . . . .
C13 C 0.7339(3) 0.1251(4) 0.45949(19) 0.0370(12) Uani 1 1 d . . . . .
H13 H 0.745273 0.076995 0.482232 0.044 Uiso 1 1 calc R . . . .
C14 C 0.6692(3) 0.1163(4) 0.41871(18) 0.0300(10) Uani 1 1 d . . . . .
C15 C 0.6794(4) 0.3505(4) 0.3586(2) 0.0505(16) Uani 1 1 d . . . . .
H15A H 0.718006 0.398091 0.369374 0.076 Uiso 1 1 calc R . . . .
H15B H 0.684539 0.334896 0.323211 0.076 Uiso 1 1 calc R . . . .
H15C H 0.623301 0.370497 0.361449 0.076 Uiso 1 1 calc R . . . .
C16 C 0.8498(4) 0.2117(6) 0.5116(2) 0.064(2) Uani 1 1 d . . . . .
H16A H 0.875487 0.270109 0.510446 0.096 Uiso 1 1 calc R . . . .
H16B H 0.826231 0.205134 0.543763 0.096 Uiso 1 1 calc R . . . .
H16C H 0.891064 0.165599 0.509041 0.096 Uiso 1 1 calc R . . . .
C17 C 0.6197(4) 0.0304(4) 0.4128(2) 0.0496(15) Uani 1 1 d . . . . .
H17A H 0.640956 -0.011533 0.439266 0.074 Uiso 1 1 calc R . . . .
H17B H 0.561959 0.043062 0.416017 0.074 Uiso 1 1 calc R . . . .
H17C H 0.624458 0.004650 0.379380 0.074 Uiso 1 1 calc R . . . .
C18 C 0.0482(3) 0.8849(4) 0.36301(19) 0.0310(11) Uani 1 1 d . . . . .
C19 C -0.0374(3) 0.8750(4) 0.3693(2) 0.0375(12) Uani 1 1 d . . . . .
H19 H -0.068210 0.829102 0.351635 0.045 Uiso 1 1 calc R . . . .
C20 C -0.0754(3) 0.9314(4) 0.4006(2) 0.0364(12) Uani 1 1 d . . . . .
C21 C -0.0279(3) 0.9994(4) 0.4274(2) 0.0410(13) Uani 1 1 d . . . . .
H21 H -0.053784 1.037644 0.449123 0.049 Uiso 1 1 calc R . . . .
C22 C 0.0556(3) 1.0116(4) 0.42276(19) 0.0385(12) Uani 1 1 d . . . . .
H22 H 0.085962 1.057198 0.440958 0.046 Uiso 1 1 calc R . . . .
C23 C 0.0938(3) 0.9534(3) 0.38976(17) 0.0284(10) Uani 1 1 d . . . . .
C24 C -0.1684(3) 0.9220(5) 0.4056(2) 0.0522(16) Uani 1 1 d . . . . .
H24A H -0.184679 0.966887 0.429166 0.078 Uiso 1 1 calc R . . . .
H24B H -0.199811 0.930180 0.372304 0.078 Uiso 1 1 calc R . . . .
H24C H -0.179250 0.862875 0.418572 0.078 Uiso 1 1 calc R . . . .
C25 C 0.1974(3) 0.8926(4) 0.34632(18) 0.0295(10) Uani 1 1 d . . . . .
C26 C 0.3486(3) 0.8481(4) 0.36253(19) 0.0335(11) Uani 1 1 d . . . . .
C27 C 0.4292(3) 0.8526(4) 0.3485(2) 0.0396(13) Uani 1 1 d . . . . .
H27 H 0.472236 0.823563 0.369031 0.047 Uiso 1 1 calc R . . . .
C28 C 0.4477(3) 0.8994(4) 0.3046(2) 0.0348(12) Uani 1 1 d . . . . .
C29 C 0.3828(3) 0.9413(3) 0.27418(19) 0.0325(11) Uani 1 1 d . . . . .
H29 H 0.394155 0.972814 0.244829 0.039 Uiso 1 1 calc R . . . .
C30 C 0.3011(3) 0.9373(4) 0.28642(18) 0.0309(11) Uani 1 1 d . . . . .
C31 C 0.2839(3) 0.8926(3) 0.33131(18) 0.0284(10) Uani 1 1 d . . . . .
C32 C 0.3326(4) 0.7992(5) 0.4105(2) 0.0500(15) Uani 1 1 d . . . . .
H32A H 0.274037 0.802383 0.414610 0.075 Uiso 1 1 calc R . . . .
H32B H 0.348862 0.737080 0.408032 0.075 Uiso 1 1 calc R . . . .
H32C H 0.364434 0.826615 0.439912 0.075 Uiso 1 1 calc R . . . .
C33 C 0.5360(3) 0.9023(5) 0.2894(3) 0.0513(16) Uani 1 1 d . . . . .
H33A H 0.572958 0.870157 0.314656 0.077 Uiso 1 1 calc R . . . .
H33B H 0.536916 0.874699 0.256097 0.077 Uiso 1 1 calc R . . . .
H33C H 0.553997 0.964058 0.287946 0.077 Uiso 1 1 calc R . . . .
C34 C 0.2329(3) 0.9850(4) 0.2516(2) 0.0417(13) Uani 1 1 d . . . . .
H34A H 0.180112 0.976386 0.264779 0.063 Uiso 1 1 calc R . . . .
H34B H 0.245276 1.048381 0.250562 0.063 Uiso 1 1 calc R . . . .
H34C H 0.230163 0.960381 0.217230 0.063 Uiso 1 1 calc R . . . .
C35 C 0.2230(4) 0.7120(5) 0.2393(3) 0.0603(19) Uani 1 1 d . . . . .
H35 H 0.227271 0.774072 0.234818 0.072 Uiso 1 1 calc R . . . .
C36 C 0.2465(3) 0.6653(5) 0.2836(3) 0.0519(17) Uani 1 1 d . . . . .
H36 H 0.280071 0.690201 0.314109 0.062 Uiso 1 1 calc R . . . .
C37 C 0.2313(3) 0.5759(5) 0.2750(3) 0.0520(16) Uani 1 1 d . . . . .
H37 H 0.243559 0.529230 0.298572 0.062 Uiso 1 1 calc R . . . .
C38 C 0.1934(4) 0.5672(5) 0.2234(3) 0.061(2) Uani 1 1 d . . . . .
H38 H 0.184172 0.510316 0.204266 0.073 Uiso 1 1 calc R . . . .
C39 C 0.1916(4) 0.6505(6) 0.2022(3) 0.065(2) Uani 1 1 d . . . . .
H39 H 0.172341 0.664246 0.168051 0.078 Uiso 1 1 calc R . . . .
C40 C 0.0589(11) 0.6386(9) 0.3732(5) 0.042(3) Uani 0.61(3) 1 d . U P A 1
H40 H 0.070746 0.688489 0.394565 0.050 Uiso 0.61(3) 1 calc R . P A 1
C40A C -0.0329(11) 0.5879(17) 0.3295(9) 0.037(4) Uani 0.39(3) 1 d . U P A 2
H40A H -0.087628 0.609237 0.324252 0.045 Uiso 0.39(3) 1 calc R . P A 2
C41 C 0.1175(11) 0.5726(12) 0.3622(6) 0.038(3) Uani 0.61(3) 1 d . U P A 1
H41 H 0.174491 0.572315 0.373517 0.045 Uiso 0.61(3) 1 calc R . P A 1
C41A C -0.0021(10) 0.5128(14) 0.3018(10) 0.037(4) Uani 0.39(3) 1 d . U P A 2
H41A H -0.031536 0.476199 0.276971 0.045 Uiso 0.39(3) 1 calc R . P A 2
C42 C 0.0741(12) 0.5086(16) 0.3313(7) 0.039(3) Uani 0.61(3) 1 d . U P A 1
H42 H 0.095447 0.448747 0.323410 0.047 Uiso 0.61(3) 1 calc R . P A 1
C42A C 0.0816(17) 0.508(2) 0.3210(13) 0.038(5) Uani 0.39(3) 1 d . U P A 2
H42A H 0.120264 0.469197 0.308876 0.045 Uiso 0.39(3) 1 calc R . P A 2
C43 C -0.0088(8) 0.5365(10) 0.3207(6) 0.040(3) Uani 0.61(3) 1 d . U P A 1
H43 H -0.054786 0.499284 0.304305 0.048 Uiso 0.61(3) 1 calc R . P A 1
C43A C 0.1006(14) 0.572(2) 0.3622(13) 0.050(6) Uani 0.39(3) 1 d . U P A 2
H43A H 0.151194 0.572816 0.386989 0.060 Uiso 0.39(3) 1 calc R . P A 2
C44 C -0.0183(10) 0.6183(10) 0.3476(6) 0.041(3) Uani 0.61(3) 1 d . U P A 1
H44 H -0.067242 0.651686 0.347919 0.049 Uiso 0.61(3) 1 calc R . P A 1
C44A C 0.0284(14) 0.6241(13) 0.3646(8) 0.036(4) Uani 0.39(3) 1 d . U P A 2
H44A H 0.023096 0.673738 0.385915 0.043 Uiso 0.39(3) 1 calc R . P A 2
C45 C 0.0169(5) 0.7606(5) 0.1943(3) 0.0601(19) Uani 1 1 d . . . . .
H45 H 0.047284 0.807022 0.177037 0.072 Uiso 1 1 calc R . . . .
C46 C 0.0021(4) 0.6721(6) 0.1775(2) 0.060(2) Uani 1 1 d . . . . .
H46 H 0.020977 0.645803 0.146206 0.072 Uiso 1 1 calc R . . . .
C47 C -0.0570(4) 0.6343(6) 0.2055(2) 0.068(2) Uani 1 1 d . . . . .
H47 H -0.085270 0.576472 0.197446 0.082 Uiso 1 1 calc R . . . .
C48 C -0.0817(4) 0.6971(8) 0.2387(3) 0.074(2) Uani 1 1 d . . . . .
H48 H -0.121644 0.688557 0.261522 0.088 Uiso 1 1 calc R . . . .
C49 C -0.0377(6) 0.7755(7) 0.2330(3) 0.082(3) Uani 1 1 d . . . . .
H49 H -0.042771 0.828926 0.251162 0.098 Uiso 1 1 calc R . . . .
C50 C 0.3380(4) 0.0913(5) 0.3915(3) 0.0555(17) Uani 1 1 d . . . . .
H50 H 0.378250 0.061291 0.374985 0.067 Uiso 1 1 calc R . . . .
C51 C 0.3322(4) 0.0935(5) 0.4437(3) 0.0533(16) Uani 1 1 d . . . . .
H51 H 0.368407 0.064157 0.468687 0.064 Uiso 1 1 calc R . . . .
C52 C 0.2651(4) 0.1453(5) 0.4537(2) 0.065(2) Uani 1 1 d . . . . .
H52 H 0.241103 0.147685 0.486720 0.078 Uiso 1 1 calc R . . . .
C53 C 0.2259(3) 0.1761(4) 0.4058(3) 0.0535(17) Uani 1 1 d . . . . .
H53 H 0.169558 0.201811 0.399277 0.064 Uiso 1 1 calc R . . . .
C54 C 0.2735(4) 0.1416(4) 0.3689(2) 0.0472(15) Uani 1 1 d . . . . .
H54 H 0.256227 0.143060 0.331502 0.057 Uiso 1 1 calc R . . . .
C55 C 0.3250(6) 0.4398(4) 0.4127(3) 0.067(2) Uani 1 1 d . . . . .
H55 H 0.330653 0.484168 0.440923 0.081 Uiso 1 1 calc R . . . .
C56 C 0.2540(4) 0.3915(5) 0.3959(3) 0.068(2) Uani 1 1 d . . . . .
H56 H 0.200951 0.395714 0.410953 0.082 Uiso 1 1 calc R . . . .
C57 C 0.2622(4) 0.3564(5) 0.3496(3) 0.0619(19) Uani 1 1 d . . . . .
H57 H 0.221458 0.323775 0.329171 0.074 Uiso 1 1 calc R . . . .
C58 C 0.3402(4) 0.3762(5) 0.3369(2) 0.0542(17) Uani 1 1 d . . . . .
H58 H 0.359725 0.364673 0.303144 0.065 Uiso 1 1 calc R . . . .
C59 C 0.3808(4) 0.4279(5) 0.3751(4) 0.073(2) Uani 1 1 d . . . . .
H59 H 0.432665 0.461828 0.372907 0.087 Uiso 1 1 calc R . . . .
C60 C 0.5218(4) 0.2864(7) 0.4710(2) 0.067(2) Uani 1 1 d . . . . .
H60 H 0.573993 0.286727 0.454887 0.080 Uiso 1 1 calc R . . . .
C61 C 0.4878(5) 0.2127(6) 0.4918(3) 0.067(2) Uani 1 1 d . . . . .
H61 H 0.512541 0.152055 0.493416 0.080 Uiso 1 1 calc R . . . .
C62 C 0.4232(5) 0.2399(7) 0.5186(2) 0.071(2) Uani 1 1 d . . . . .
H62 H 0.395437 0.202294 0.542532 0.085 Uiso 1 1 calc R . . . .
C63 C 0.4160(5) 0.3322(7) 0.5140(2) 0.071(3) Uani 1 1 d . . . . .
H63 H 0.381881 0.370572 0.533988 0.086 Uiso 1 1 calc R . . . .
C64 C 0.4790(5) 0.3633(5) 0.4847(3) 0.067(2) Uani 1 1 d . . . . .
H64 H 0.489855 0.422913 0.476238 0.080 Uiso 1 1 calc R . . . .
C65 C -0.0301(5) 0.7760(6) 0.0477(3) 0.0618(19) Uani 1 1 d . . . . .
H65 H -0.003373 0.732023 0.069127 0.074 Uiso 1 1 calc R . . . .
C66 C -0.0702(5) 0.7541(5) 0.0006(3) 0.0615(19) Uani 1 1 d . . . . .
H66 H -0.069839 0.694405 -0.010458 0.074 Uiso 1 1 calc R . . . .
C67 C -0.1108(4) 0.8169(5) -0.0305(3) 0.0549(17) Uani 1 1 d . . . . .
H67 H -0.138363 0.799440 -0.062361 0.066 Uiso 1 1 calc R . . . .
C68 C -0.1120(4) 0.9075(5) -0.0158(3) 0.0566(17) Uani 1 1 d . . . . .
C69 C -0.0683(4) 0.9298(5) 0.0314(3) 0.0632(19) Uani 1 1 d . . . . .
H69 H -0.065179 0.989951 0.041758 0.076 Uiso 1 1 calc R . . . .
C70 C -0.0300(5) 0.8655(6) 0.0628(2) 0.066(2) Uani 1 1 d . . . . .
H70 H -0.003159 0.881906 0.095038 0.079 Uiso 1 1 calc R . . . .
C71 C -0.1574(6) 0.9763(7) -0.0497(4) 0.106(3) Uani 1 1 d . . . . .
H71A H -0.183647 0.947742 -0.080551 0.160 Uiso 1 1 calc R . . . .
H71B H -0.199406 1.004493 -0.031663 0.160 Uiso 1 1 calc R . . . .
H71C H -0.118692 1.021269 -0.058928 0.160 Uiso 1 1 calc R . . . .

loop_
_atom_site_aniso_label
_atom_site_aniso_U_11
_atom_site_aniso_U_22
_atom_site_aniso_U_33
_atom_site_aniso_U_23
_atom_site_aniso_U_13
_atom_site_aniso_U_12
Yb2 0.02410(10) 0.02366(12) 0.02611(11) -0.00156(8) 0.00059(7) -0.00017(8)
Yb1 0.02566(10) 0.03108(13) 0.02465(11) -0.00111(8) 0.00439(7) 0.00223(8)
P1 0.0226(6) 0.0465(9) 0.0243(6) -0.0046(6) 0.0016(4) 0.0022(5)
P2 0.0268(6) 0.0444(10) 0.0580(9) -0.0284(7) 0.0152(6) -0.0084(6)
N1 0.0236(19) 0.038(3) 0.029(2) -0.0012(18) 0.0050(15) -0.0001(17)
N2 0.0272(19) 0.026(2) 0.033(2) -0.0040(18) 0.0060(15) -0.0073(17)
C1 0.028(2) 0.033(3) 0.024(2) 0.001(2) 0.0030(18) -0.001(2)
C2 0.031(2) 0.040(3) 0.031(3) 0.002(2) -0.0011(19) -0.004(2)
C3 0.037(3) 0.058(4) 0.027(3) 0.005(2) -0.007(2) -0.012(3)
C4 0.045(3) 0.051(4) 0.027(3) -0.004(2) 0.004(2) -0.015(3)
C5 0.038(3) 0.056(4) 0.030(3) -0.005(3) 0.010(2) -0.006(3)
C6 0.031(2) 0.039(3) 0.026(2) 0.002(2) 0.0022(19) -0.007(2)
C7 0.050(4) 0.090(6) 0.038(3) 0.005(3) -0.012(3) -0.007(4)
C8 0.024(2) 0.029(3) 0.022(2) 0.0022(19) 0.0032(16) -0.0013(19)
C9 0.024(2) 0.026(3) 0.023(2) 0.0002(19) 0.0041(17) -0.0003(19)
C10 0.032(2) 0.036(3) 0.026(2) 0.003(2) 0.0033(19) -0.005(2)
C11 0.039(3) 0.048(4) 0.034(3) -0.005(3) 0.004(2) -0.016(3)
C12 0.029(2) 0.060(4) 0.027(2) 0.000(3) 0.0006(19) 0.000(3)
C13 0.035(3) 0.045(3) 0.032(3) 0.009(2) 0.003(2) 0.008(2)
C14 0.027(2) 0.032(3) 0.032(2) 0.004(2) 0.0051(18) 0.001(2)
C15 0.061(4) 0.045(4) 0.044(3) 0.011(3) -0.002(3) -0.017(3)
C16 0.038(3) 0.114(7) 0.038(3) 0.009(4) -0.005(2) -0.015(4)
C17 0.063(4) 0.034(3) 0.050(3) 0.008(3) -0.002(3) -0.006(3)
C18 0.028(2) 0.031(3) 0.035(3) -0.009(2) 0.0093(19) 0.001(2)
C19 0.032(3) 0.040(3) 0.042(3) -0.001(3) 0.007(2) -0.002(2)
C20 0.033(3) 0.039(3) 0.040(3) 0.009(2) 0.015(2) 0.008(2)
C21 0.056(3) 0.027(3) 0.044(3) 0.006(2) 0.025(3) 0.012(3)
C22 0.048(3) 0.038(3) 0.032(3) -0.008(2) 0.013(2) 0.003(3)
C23 0.035(2) 0.026(3) 0.026(2) -0.001(2) 0.0077(18) -0.001(2)
C24 0.042(3) 0.055(4) 0.065(4) 0.013(3) 0.029(3) 0.009(3)
C25 0.031(2) 0.031(3) 0.027(2) -0.004(2) 0.0052(18) -0.001(2)
C26 0.035(3) 0.034(3) 0.031(3) -0.012(2) 0.003(2) -0.006(2)
C27 0.028(2) 0.046(4) 0.043(3) -0.012(3) -0.002(2) 0.002(2)
C28 0.034(3) 0.027(3) 0.045(3) -0.019(2) 0.010(2) -0.002(2)
C29 0.037(3) 0.026(3) 0.036(3) -0.010(2) 0.010(2) -0.003(2)
C30 0.031(2) 0.030(3) 0.032(2) -0.013(2) 0.0038(19) -0.001(2)
C31 0.025(2) 0.028(3) 0.032(2) -0.012(2) 0.0043(18) -0.004(2)
C32 0.047(3) 0.062(4) 0.040(3) 0.012(3) 0.001(3) 0.003(3)
C33 0.032(3) 0.049(4) 0.076(4) -0.015(3) 0.019(3) -0.004(3)
C34 0.041(3) 0.039(3) 0.045(3) -0.001(3) 0.005(2) 0.004(3)
C35 0.042(3) 0.050(4) 0.096(6) -0.007(4) 0.039(4) -0.005(3)
C36 0.025(3) 0.063(5) 0.068(4) -0.026(4) 0.008(3) -0.005(3)
C37 0.038(3) 0.048(4) 0.073(4) 0.005(3) 0.020(3) 0.020(3)
C38 0.051(4) 0.057(5) 0.080(5) -0.041(4) 0.030(3) -0.010(3)
C39 0.044(3) 0.108(7) 0.046(4) 0.013(4) 0.020(3) 0.010(4)
C40 0.061(6) 0.028(5) 0.038(5) 0.013(3) 0.011(4) -0.004(4)
C40A 0.027(5) 0.030(7) 0.057(8) 0.004(6) 0.016(5) -0.002(4)
C41 0.054(4) 0.029(5) 0.030(5) 0.020(3) 0.006(3) -0.002(3)
C41A 0.033(5) 0.025(7) 0.056(8) 0.007(6) 0.017(5) -0.002(4)
C42 0.048(5) 0.027(4) 0.044(7) 0.014(4) 0.010(4) 0.000(3)
C42A 0.032(5) 0.032(8) 0.052(10) 0.010(7) 0.020(5) 0.003(4)
C43 0.048(4) 0.030(5) 0.044(6) 0.010(4) 0.010(3) 0.000(3)
C43A 0.031(5) 0.052(10) 0.070(10) -0.007(9) 0.011(5) 0.007(5)
C44 0.055(5) 0.027(5) 0.042(6) 0.012(4) 0.013(4) 0.001(4)
C44A 0.026(6) 0.031(7) 0.053(8) 0.006(5) 0.018(5) -0.004(5)
C45 0.075(5) 0.053(5) 0.048(4) 0.018(3) -0.015(3) 0.007(4)
C46 0.061(4) 0.094(6) 0.022(3) -0.004(3) -0.012(3) 0.004(4)
C47 0.044(3) 0.113(7) 0.043(4) -0.006(4) -0.018(3) -0.020(4)
C48 0.043(4) 0.120(8) 0.055(4) 0.005(5) -0.007(3) 0.024(4)
C49 0.098(6) 0.092(7) 0.047(4) -0.009(4) -0.031(4) 0.063(6)
C50 0.048(3) 0.039(4) 0.082(5) -0.016(3) 0.020(3) -0.011(3)
C51 0.048(3) 0.044(4) 0.065(4) 0.012(3) -0.005(3) -0.005(3)
C52 0.071(4) 0.087(6) 0.040(3) -0.006(3) 0.027(3) -0.043(4)
C53 0.025(3) 0.044(4) 0.092(5) 0.005(4) 0.007(3) -0.006(2)
C54 0.056(4) 0.044(4) 0.040(3) 0.003(3) 0.003(3) -0.026(3)
C55 0.113(6) 0.023(3) 0.065(4) -0.004(3) 0.002(4) 0.019(4)
C56 0.053(4) 0.057(5) 0.098(6) 0.022(4) 0.026(4) 0.023(4)
C57 0.055(4) 0.052(5) 0.075(5) 0.013(4) -0.007(4) 0.017(3)
C58 0.073(4) 0.044(4) 0.047(3) 0.017(3) 0.014(3) 0.024(3)
C59 0.049(4) 0.042(4) 0.126(7) 0.048(5) 0.006(4) -0.004(3)
C60 0.034(3) 0.123(8) 0.041(3) -0.034(4) -0.006(3) -0.006(4)
C61 0.067(5) 0.065(5) 0.058(4) -0.017(4) -0.038(4) 0.018(4)
C62 0.066(5) 0.113(8) 0.030(3) 0.013(4) -0.008(3) -0.017(5)
C63 0.063(4) 0.114(8) 0.036(3) -0.041(4) 0.002(3) 0.017(5)
C64 0.080(5) 0.061(5) 0.055(4) -0.018(4) -0.012(4) -0.024(4)
C65 0.070(4) 0.072(5) 0.046(4) 0.003(4) 0.013(3) 0.003(4)
C66 0.072(5) 0.058(5) 0.056(4) -0.001(3) 0.014(4) -0.002(4)
C67 0.061(4) 0.052(4) 0.051(4) -0.004(3) 0.003(3) -0.016(3)
C68 0.047(3) 0.063(5) 0.061(4) 0.009(4) 0.013(3) 0.003(3)
C69 0.078(5) 0.043(4) 0.072(5) -0.020(4) 0.026(4) -0.005(4)
C70 0.070(5) 0.095(7) 0.033(3) -0.003(4) 0.010(3) -0.006(4)
C71 0.112(7) 0.073(7) 0.129(8) 0.010(6) -0.007(6) 0.017(6)

loop_
_atom_type_symbol
_atom_type_description
_atom_type_scat_dispersion_real
_atom_type_scat_dispersion_imag
_atom_type_scat_source
C C 0.0033 0.0016 'International Tables Vol C Tables 4.2.6.8 and 6.1.1.4'
H H 0.0000 0.0000 'International Tables Vol C Tables 4.2.6.8 and 6.1.1.4'
N N 0.0061 0.0033 'International Tables Vol C Tables 4.2.6.8 and 6.1.1.4'
P P 0.1023 0.0942 'International Tables Vol C Tables 4.2.6.8 and 6.1.1.4'
Yb Yb -0.3850 5.5486 'International Tables Vol C Tables 4.2.6.8 and 6.1.1.4'

loop_
_geom_angle_atom_site_label_1
_geom_angle_atom_site_label_2
_geom_angle_atom_site_label_3
_geom_angle
C36 Yb2 C38 49.41(19)
C36 Yb2 C40A 133.7(5)
C36 Yb2 C42 94.4(5)
C36 Yb2 C43 124.3(3)
C38 Yb2 C40A 128.8(6)
C38 Yb2 C42 87.0(4)
C38 Yb2 C43 109.5(4)
C41 Yb2 C36 78.2(4)
C41 Yb2 C38 95.2(4)
C41 Yb2 C42 30.0(6)
C41 Yb2 C43 50.0(4)
C41A Yb2 C36 122.4(4)
C41A Yb2 C38 98.2(5)
C41A Yb2 C40A 31.4(5)
C41A Yb2 C45 122.3(5)
C42A Yb2 C36 92.0(7)
C42A Yb2 C38 81.4(6)
C42A Yb2 C40A 50.4(7)
C42A Yb2 C41A 30.9(7)
C42A Yb2 C43A 32.0(10)
C42A Yb2 C45 151.0(7)
C42A Yb2 C46 122.3(7)
C42A Yb2 C47 101.1(7)
C43 Yb2 C42 30.2(4)
C43A Yb2 C36 84.1(5)
C43A Yb2 C38 99.5(6)
C43A Yb2 C40A 49.6(6)
C43A Yb2 C41A 51.9(8)
C43A Yb2 C45 161.4(6)
C43A Yb2 C47 122.4(6)
C45 Yb2 C36 110.2(2)
C45 Yb2 C38 98.8(3)
C45 Yb2 C40A 115.0(4)
C45 Yb2 C41 165.9(4)
C45 Yb2 C42 152.0(5)
C45 Yb2 C43 124.9(3)
C46 Yb2 C36 117.9(2)
C46 Yb2 C38 83.6(2)
C46 Yb2 C40A 106.2(5)
C46 Yb2 C41 154.7(4)
C46 Yb2 C41A 98.8(5)
C46 Yb2 C42 125.1(5)
C46 Yb2 C43 106.6(3)
C46 Yb2 C43A 150.7(7)
C46 Yb2 C45 30.6(2)
C46 Yb2 C47 30.3(2)
C47 Yb2 C36 146.2(2)
C47 Yb2 C38 101.6(2)
C47 Yb2 C40A 76.0(5)
C47 Yb2 C41 127.6(4)
C47 Yb2 C41A 72.3(5)
C47 Yb2 C42 101.7(5)
C47 Yb2 C43 77.7(3)
C47 Yb2 C45 50.3(2)
C52 Yb1 C54 49.18(18)
C52 Yb1 C58 127.8(2)
C52 Yb1 C60 118.7(3)
C52 Yb1 C64 122.8(2)
C53 Yb1 C52 30.6(2)
C53 Yb1 C54 30.26(19)
C53 Yb1 C58 97.3(2)
C53 Yb1 C59 120.1(2)
C53 Yb1 C60 148.6(3)
C53 Yb1 C64 148.5(2)
C54 Yb1 C58 88.9(2)
C54 Yb1 C60 139.4(2)
C54 Yb1 C64 166.9(2)
C55 Yb1 C52 120.6(3)
C55 Yb1 C53 105.5(2)
C55 Yb1 C54 120.4(2)
C55 Yb1 C58 49.3(2)
C55 Yb1 C59 31.0(2)
C55 Yb1 C60 99.2(3)
C55 Yb1 C61 121.0(2)
C55 Yb1 C62 106.3(3)
C55 Yb1 C63 76.7(3)
C55 Yb1 C64 72.1(3)
C56 Yb1 C52 96.1(3)
C56 Yb1 C53 75.6(2)
C56 Yb1 C54 91.2(3)
C56 Yb1 C55 30.4(2)
C56 Yb1 C58 48.8(2)
C56 Yb1 C59 50.1(2)
C56 Yb1 C60 129.2(3)
C56 Yb1 C61 145.1(3)
C56 Yb1 C62 119.5(3)
C56 Yb1 C63 95.4(3)
C56 Yb1 C64 100.5(3)
C58 Yb1 C64 103.3(2)
C59 Yb1 C52 146.0(2)
C59 Yb1 C54 118.0(2)
C59 Yb1 C58 29.5(2)
C59 Yb1 C60 91.0(3)
C59 Yb1 C64 74.5(3)
C60 Yb1 C58 113.5(3)
C60 Yb1 C64 30.1(2)
C61 Yb1 C52 89.3(3)
C61 Yb1 C53 119.0(3)
C61 Yb1 C54 117.4(2)
C61 Yb1 C58 142.5(3)
C61 Yb1 C59 120.1(3)
C61 Yb1 C60 29.6(2)
C61 Yb1 C64 49.5(2)
C62 Yb1 C52 74.2(2)
C62 Yb1 C53 104.0(2)
C62 Yb1 C54 118.7(2)
C62 Yb1 C58 151.8(3)
C62 Yb1 C59 122.3(3)
C62 Yb1 C60 49.5(2)
C62 Yb1 C61 30.1(2)
C62 Yb1 C63 30.1(2)
C62 Yb1 C64 50.0(2)
C63 Yb1 C52 93.9(3)
C63 Yb1 C53 117.9(2)
C63 Yb1 C54 143.0(2)
C63 Yb1 C58 122.3(3)
C63 Yb1 C59 93.4(3)
C63 Yb1 C60 49.8(2)
C63 Yb1 C61 49.7(2)
C63 Yb1 C64 30.6(2)
C1 P1 Yb1 129.83(16)
C8 P1 Yb1 139.21(15)
C8 P1 C1 90.6(2)
C18 P2 Yb2 128.15(17)
C25 P2 Yb2 140.19(18)
C25 P2 C18 90.7(2)
C6 N1 H1 122.4
C8 N1 H1 122.4
C8 N1 C6 115.1(4)
C23 N2 H2A 122.5
C25 N2 H2A 122.5
C25 N2 C23 115.1(4)
C2 C1 P1 131.5(4)
C2 C1 C6 118.4(4)
C6 C1 P1 110.1(3)
C1 C2 H2 119.7
C3 C2 C1 120.5(5)
C3 C2 H2 119.7
C2 C3 C4 119.1(5)
C2 C3 C7 121.3(5)
C4 C3 C7 119.6(5)
C3 C4 H4 118.9
C5 C4 C3 122.2(5)
C5 C4 H4 118.9
C4 C5 H5 121.0
C4 C5 C6 118.0(5)
C6 C5 H5 121.0
N1 C6 C1 111.7(4)
N1 C6 C5 126.4(5)
C5 C6 C1 121.8(5)
C3 C7 H7A 109.5
C3 C7 H7B 109.5
C3 C7 H7C 109.5
H7A C7 H7B 109.5
H7A C7 H7C 109.5
H7B C7 H7C 109.5
N1 C8 P1 112.5(3)
N1 C8 C9 119.5(4)
C9 C8 P1 128.1(3)
C10 C9 C8 119.3(4)
C10 C9 C14 120.6(4)
C14 C9 C8 120.1(4)
C9 C10 C11 118.9(5)
C9 C10 C15 121.9(4)
C11 C10 C15 119.2(5)
C10 C11 H11 119.2
C12 C11 C10 121.6(5)
C12 C11 H11 119.2
C11 C12 C16 120.1(6)
C13 C12 C11 118.6(5)
C13 C12 C16 121.3(5)
C12 C13 H13 119.0
C12 C13 C14 121.9(5)
C14 C13 H13 119.0
C9 C14 C13 118.3(5)
C9 C14 C17 122.0(4)
C13 C14 C17 119.6(5)
C10 C15 H15A 109.5
C10 C15 H15B 109.5
C10 C15 H15C 109.5
H15A C15 H15B 109.5
H15A C15 H15C 109.5
H15B C15 H15C 109.5
C12 C16 H16A 109.5
C12 C16 H16B 109.5
C12 C16 H16C 109.5
H16A C16 H16B 109.5
H16A C16 H16C 109.5
H16B C16 H16C 109.5
C14 C17 H17A 109.5
C14 C17 H17B 109.5
C14 C17 H17C 109.5
H17A C17 H17B 109.5
H17A C17 H17C 109.5
H17B C17 H17C 109.5
C19 C18 P2 131.5(4)
C23 C18 P2 109.6(3)
C23 C18 C19 118.9(5)
C18 C19 H19 119.5
C20 C19 C18 121.1(5)
C20 C19 H19 119.5
C19 C20 C21 118.8(5)
C19 C20 C24 120.6(5)
C21 C20 C24 120.6(5)
C20 C21 H21 118.8
C22 C21 C20 122.3(5)
C22 C21 H21 118.8
C21 C22 H22 120.9
C21 C22 C23 118.2(5)
C23 C22 H22 120.9
N2 C23 C18 112.9(4)
N2 C23 C22 126.5(5)
C18 C23 C22 120.6(4)
C20 C24 H24A 109.5
C20 C24 H24B 109.5
C20 C24 H24C 109.5
H24A C24 H24B 109.5
H24A C24 H24C 109.5
H24B C24 H24C 109.5
N2 C25 P2 111.7(3)
N2 C25 C31 119.0(4)
C31 C25 P2 129.3(4)
C27 C26 C31 118.5(5)
C27 C26 C32 119.9(5)
C31 C26 C32 121.5(5)
C26 C27 H27 119.0
C26 C27 C28 122.1(5)
C28 C27 H27 119.0
C27 C28 C33 121.3(5)
C29 C28 C27 118.2(5)
C29 C28 C33 120.4(5)
C28 C29 H29 119.2
C28 C29 C30 121.5(5)
C30 C29 H29 119.2
C29 C30 C31 119.6(5)
C29 C30 C34 118.9(5)
C31 C30 C34 121.5(4)
C26 C31 C25 120.0(4)
C30 C31 C25 120.0(4)
C30 C31 C26 120.0(4)
C26 C32 H32A 109.5
C26 C32 H32B 109.5
C26 C32 H32C 109.5
H32A C32 H32B 109.5
H32A C32 H32C 109.5
H32B C32 H32C 109.5
C28 C33 H33A 109.5
C28 C33 H33B 109.5
C28 C33 H33C 109.5
H33A C33 H33B 109.5
H33A C33 H33C 109.5
H33B C33 H33C 109.5
C30 C34 H34A 109.5
C30 C34 H34B 109.5
C30 C34 H34C 109.5
H34A C34 H34B 109.5
H34A C34 H34C 109.5
H34B C34 H34C 109.5
Yb2 C35 H35 115.4
C36 C35 Yb2 75.0(3)
C36 C35 H35 126.2
C36 C35 C39 107.6(7)
C39 C35 Yb2 75.6(4)
C39 C35 H35 126.2
Yb2 C36 H36 124.8
C35 C36 Yb2 75.6(3)
C35 C36 H36 124.8
C35 C36 C37 109.1(6)
C37 C36 Yb2 76.5(3)
C37 C36 H36 124.8
Yb2 C37 H37 117.8
C36 C37 Yb2 74.2(3)
C36 C37 H37 126.4
C36 C37 C38 107.1(6)
C38 C37 Yb2 73.6(3)
C38 C37 H37 126.4
Yb2 C38 H38 125.7
C37 C38 Yb2 75.8(3)
C37 C38 H38 125.7
C39 C38 Yb2 76.2(4)
C39 C38 C37 106.9(6)
C39 C38 H38 125.7
Yb2 C39 H39 117.3
C35 C39 Yb2 74.6(3)
C35 C39 H39 125.4
C38 C39 Yb2 74.6(4)
C38 C39 C35 109.2(6)
C38 C39 H39 125.4
Yb2 C40 H40 118.1
C41 C40 Yb2 72.9(7)
C41 C40 H40 125.1
C44 C40 Yb2 75.6(6)
C44 C40 H40 125.1
C44 C40 C41 109.8(11)
Yb2 C40A H40A 118.7
C41A C40A Yb2 73.3(8)
C41A C40A H40A 124.1
C44A C40A Yb2 75.4(8)
C44A C40A H40A 124.1
C44A C40A C41A 111.7(15)
Yb2 C41 H41 113.7
C40 C41 Yb2 76.8(7)
C40 C41 H41 126.6
C42 C41 Yb2 75.5(11)
C42 C41 C40 106.8(13)
C42 C41 H41 126.6
Yb2 C41A H41A 119.2
C40A C41A Yb2 75.3(8)
C40A C41A H41A 128.3
C42A C41A Yb2 69.5(17)
C42A C41A C40A 103.5(17)
C42A C41A H41A 128.3
Yb2 C42 H42 125.2
C41 C42 Yb2 74.5(12)
C41 C42 H42 125.2
C41 C42 C43 108.7(16)
C43 C42 Yb2 74.9(11)
C43 C42 H42 125.2
Yb2 C42A H42A 109.4
C41A C42A Yb2 79.5(18)
C41A C42A H42A 124.6
C41A C42A C43A 111(2)
C43A C42A Yb2 79(2)
C43A C42A H42A 124.6
Yb2 C43 H43 125.3
C42 C43 Yb2 74.9(11)
C42 C43 H43 125.3
C42 C43 C44 108.1(12)
C44 C43 Yb2 76.6(6)
C44 C43 H43 125.3
Yb2 C43A H43A 126.3
C42A C43A Yb2 69(2)
C42A C43A H43A 126.3
C44A C43A Yb2 76.2(15)
C44A C43A C42A 107(2)
C44A C43A H43A 126.3
Yb2 C44 H44 117.4
C40 C44 Yb2 75.0(7)
C40 C44 C43 106.5(11)
C40 C44 H44 126.7
C43 C44 Yb2 73.0(6)
C43 C44 H44 126.7
Yb2 C44A H44A 117.4
C40A C44A Yb2 74.8(9)
C40A C44A C43A 106.9(18)
C40A C44A H44A 126.5
C43A C44A Yb2 73.3(15)
C43A C44A H44A 126.5
Yb2 C45 H45 126.4
C46 C45 Yb2 73.8(3)
C46 C45 H45 126.4
C46 C45 C49 105.6(7)
C49 C45 Yb2 76.6(4)
C49 C45 H45 126.4
Yb2 C46 H46 125.1
C45 C46 Yb2 75.6(3)
C45 C46 H46 125.1
C47 C46 Yb2 75.6(3)
C47 C46 C45 108.7(7)
C47 C46 H46 125.1
Yb2 C47 H47 124.8
C46 C47 Yb2 74.1(3)
C46 C47 H47 124.8
C48 C47 Yb2 77.8(4)
C48 C47 C46 109.1(8)
C48 C47 H47 124.8
Yb2 C48 H48 118.3
C47 C48 Yb2 72.8(4)
C47 C48 H48 125.8
C47 C48 C49 108.4(8)
C49 C48 Yb2 75.0(4)
C49 C48 H48 125.8
Yb2 C49 H49 118.0
C45 C49 Yb2 72.5(4)
C45 C49 H49 125.9
C48 C49 Yb2 75.5(4)
C48 C49 C45 108.2(7)
C48 C49 H49 125.9
Yb1 C50 H50 117.9
C51 C50 Yb1 74.9(4)
C51 C50 H50 126.8
C54 C50 Yb1 72.5(4)
C54 C50 H50 126.8
C54 C50 C51 106.4(6)
Yb1 C51 H51 117.7
C50 C51 Yb1 76.2(4)
C50 C51 H51 124.9
C50 C51 C52 110.2(6)
C52 C51 Yb1 72.9(4)
C52 C51 H51 124.9
Yb1 C52 H52 125.6
C51 C52 Yb1 77.7(4)
C51 C52 H52 125.6
C51 C52 C53 107.2(6)
C53 C52 Yb1 73.9(3)
C53 C52 H52 125.6
Yb1 C53 H53 126.3
C52 C53 Yb1 75.5(3)
C52 C53 H53 126.3
C54 C53 Yb1 75.7(3)
C54 C53 C52 105.4(6)
C54 C53 H53 126.3
Yb1 C54 H54 124.1
C50 C54 Yb1 78.6(4)
C50 C54 C53 110.8(6)
C50 C54 H54 124.1
C53 C54 Yb1 74.1(3)
C53 C54 H54 124.1
Yb1 C55 H55 126.1
C56 C55 Yb1 74.1(4)
C56 C55 H55 126.1
C56 C55 C59 106.5(7)
C59 C55 Yb1 75.3(4)
C59 C55 H55 126.1
Yb1 C56 H56 124.6
C55 C56 Yb1 75.5(4)
C55 C56 H56 124.6
C57 C56 Yb1 78.9(4)
C57 C56 C55 109.1(7)
C57 C56 H56 124.6
Yb1 C57 H57 119.1
C56 C57 Yb1 72.2(4)
C56 C57 H57 125.6
C56 C57 C58 108.8(7)
C58 C57 Yb1 74.9(4)
C58 C57 H57 125.6
Yb1 C58 H58 125.1
C57 C58 Yb1 75.8(4)
C57 C58 H58 125.1
C59 C58 Yb1 74.0(4)
C59 C58 C57 108.9(7)
C59 C58 H58 125.1
Yb1 C59 H59 126.0
C55 C59 Yb1 73.7(4)
C55 C59 H59 126.0
C58 C59 Yb1 76.6(4)
C58 C59 C55 106.6(6)
C58 C59 H59 126.0
Yb1 C60 H60 125.2
C61 C60 Yb1 74.1(3)
C61 C60 H60 125.2
C61 C60 C64 108.7(7)
C64 C60 Yb1 75.8(4)
C64 C60 H60 125.2
Yb1 C61 H61 124.9
C60 C61 Yb1 76.3(4)
C60 C61 H61 124.9
C60 C61 C62 109.1(7)
C62 C61 Yb1 74.7(4)
C62 C61 H61 124.9
Yb1 C62 H62 125.4
C61 C62 Yb1 75.2(4)
C61 C62 H62 125.4
C63 C62 Yb1 75.1(4)
C63 C62 C61 107.9(7)
C63 C62 H62 125.4
Yb1 C63 H63 125.2
C62 C63 Yb1 74.8(4)
C62 C63 H63 125.2
C62 C63 C64 108.2(7)
C64 C63 Yb1 76.7(3)
C64 C63 H63 125.2
Yb1 C64 H64 118.4
C60 C64 Yb1 74.1(3)
C60 C64 C63 106.0(7)
C60 C64 H64 127.0
C63 C64 Yb1 72.6(4)
C63 C64 H64 127.0
C66 C65 H65 121.0
C66 C65 C70 118.1(7)
C70 C65 H65 121.0
C65 C66 H66 119.2
C67 C66 C65 121.7(7)
C67 C66 H66 119.2
C66 C67 H67 119.4
C66 C67 C68 121.2(6)
C68 C67 H67 119.4
C67 C68 C71 121.2(7)
C69 C68 C67 116.8(7)
C69 C68 C71 122.0(8)
C68 C69 H69 119.4
C70 C69 C68 121.2(7)
C70 C69 H69 119.4
C65 C70 H70 119.5
C69 C70 C65 121.0(7)
C69 C70 H70 119.5
C68 C71 H71A 109.5
C68 C71 H71B 109.5
C68 C71 H71C 109.5
H71A C71 H71B 109.5
H71A C71 H71C 109.5
H71B C71 H71C 109.5

loop_
_geom_bond_atom_site_label_1
_geom_bond_atom_site_label_2
_geom_bond_distance
Yb2 C36 2.670(5)
Yb2 C38 2.671(6)
Yb2 C40A 2.674(15)
Yb2 C41 2.661(14)
Yb2 C41A 2.648(16)
Yb2 C42 2.67(2)
Yb2 C42A 2.52(4)
Yb2 C43 2.673(11)
Yb2 C43A 2.65(3)
Yb2 C45 2.651(6)
Yb2 C46 2.629(5)
Yb2 C47 2.648(5)
Yb1 C52 2.675(6)
Yb1 C53 2.655(6)
Yb1 C54 2.675(6)
Yb1 C55 2.636(6)
Yb1 C56 2.618(7)
Yb1 C58 2.688(6)
Yb1 C59 2.657(6)
Yb1 C60 2.676(6)
Yb1 C61 2.648(6)
Yb1 C62 2.642(6)
Yb1 C63 2.646(6)
Yb1 C64 2.698(6)
P1 C1 1.779(5)
P1 C8 1.717(4)
P2 C18 1.775(5)
P2 C25 1.725(5)
N1 H1 0.8600
N1 C6 1.386(6)
N1 C8 1.357(6)
N2 H2A 0.8600
N2 C23 1.376(6)
N2 C25 1.350(6)
C1 C2 1.402(6)
C1 C6 1.410(7)
C2 H2 0.9300
C2 C3 1.382(7)
C3 C4 1.401(8)
C3 C7 1.516(7)
C4 H4 0.9300
C4 C5 1.378(7)
C5 H5 0.9300
C5 C6 1.388(7)
C7 H7A 0.9600
C7 H7B 0.9600
C7 H7C 0.9600
C8 C9 1.483(6)
C9 C10 1.395(7)
C9 C14 1.398(7)
C10 C11 1.395(7)
C10 C15 1.500(8)
C11 H11 0.9300
C11 C12 1.384(8)
C12 C13 1.376(8)
C12 C16 1.521(7)
C13 H13 0.9300
C13 C14 1.404(7)
C14 C17 1.499(7)
C15 H15A 0.9600
C15 H15B 0.9600
C15 H15C 0.9600
C16 H16A 0.9600
C16 H16B 0.9600
C16 H16C 0.9600
C17 H17A 0.9600
C17 H17B 0.9600
C17 H17C 0.9600
C18 C19 1.411(7)
C18 C23 1.392(7)
C19 H19 0.9300
C19 C20 1.360(7)
C20 C21 1.401(8)
C20 C24 1.521(7)
C21 H21 0.9300
C21 C22 1.373(7)
C22 H22 0.9300
C22 C23 1.405(7)
C24 H24A 0.9600
C24 H24B 0.9600
C24 H24C 0.9600
C25 C31 1.486(6)
C26 C27 1.387(7)
C26 C31 1.408(7)
C26 C32 1.490(7)
C27 H27 0.9300
C27 C28 1.395(8)
C28 C29 1.383(7)
C28 C33 1.517(7)
C29 H29 0.9300
C29 C30 1.388(6)
C30 C31 1.396(7)
C30 C34 1.515(7)
C32 H32A 0.9600
C32 H32B 0.9600
C32 H32C 0.9600
C33 H33A 0.9600
C33 H33B 0.9600
C33 H33C 0.9600
C34 H34A 0.9600
C34 H34B 0.9600
C34 H34C 0.9600
C35 H35 0.9300
C35 C36 1.358(10)
C35 C39 1.379(10)
C36 H36 0.9800
C36 C37 1.359(9)
C37 H37 0.9300
C37 C38 1.415(9)
C38 H38 0.9800
C38 C39 1.348(10)
C39 H39 0.9300
C40 H40 0.9300
C40 C41 1.409(19)
C40 C44 1.375(17)
C40A H40A 0.9300
C40A C41A 1.44(2)
C40A C44A 1.37(2)
C41 H41 0.9300
C41 C42 1.38(3)
C41A H41A 0.9300
C41A C42A 1.38(3)
C42 H42 0.9800
C42 C43 1.39(2)
C42A H42A 0.9300
C42A C43A 1.43(5)
C43 H43 0.9800
C43 C44 1.414(16)
C43A H43A 0.9800
C43A C44A 1.40(3)
C44 H44 0.9300
C44A H44A 0.9300
C45 H45 0.9800
C45 C46 1.393(10)
C45 C49 1.426(11)
C46 H46 0.9800
C46 C47 1.380(10)
C47 H47 0.9800
C47 C48 1.359(12)
C48 H48 0.9300
C48 C49 1.375(12)
C49 H49 0.9300
C50 H50 0.9300
C50 C51 1.370(9)
C50 C54 1.356(9)
C51 H51 0.9300
C51 C52 1.372(10)
C52 H52 0.9800
C52 C53 1.406(9)
C53 H53 0.9800
C53 C54 1.392(9)
C54 H54 0.9800
C55 H55 0.9800
C55 C56 1.377(11)
C55 C59 1.413(10)
C56 H56 0.9800
C56 C57 1.331(10)
C57 H57 0.9300
C57 C58 1.364(10)
C58 H58 0.9800
C58 C59 1.360(10)
C59 H59 0.9800
C60 H60 0.9800
C60 C61 1.360(11)
C60 C64 1.396(11)
C61 H61 0.9800
C61 C62 1.375(11)
C62 H62 0.9800
C62 C63 1.374(11)
C63 H63 0.9800
C63 C64 1.412(11)
C64 H64 0.9300
C65 H65 0.9300
C65 C66 1.355(9)
C65 C70 1.381(11)
C66 H66 0.9300
C66 C67 1.351(9)
C67 H67 0.9300
C67 C68 1.395(10)
C68 C69 1.383(9)
C68 C71 1.484(11)
C69 H69 0.9300
C69 C70 1.356(10)
C70 H70 0.9300
C71 H71A 0.9600
C71 H71B 0.9600
C71 H71C 0.9600

loop_
_geom_torsion_atom_site_label_1
_geom_torsion_atom_site_label_2
_geom_torsion_atom_site_label_3
_geom_torsion_atom_site_label_4
_geom_torsion
Yb2 P2 C18 C19 -10.2(7)
Yb2 P2 C18 C23 169.5(3)
Yb2 P2 C25 N2 -167.3(2)
Yb2 P2 C25 C31 14.8(7)
Yb2 C35 C36 C37 69.9(4)
Yb2 C35 C39 C38 -67.2(5)
Yb2 C36 C37 C38 66.8(4)
Yb2 C37 C38 C39 70.6(4)
Yb2 C38 C39 C35 67.2(5)
Yb2 C40 C41 C42 -70.1(13)
Yb2 C40 C44 C43 66.7(7)
Yb2 C40A C41A C42A 64.2(18)
Yb2 C40A C44A C43A -66.9(17)
Yb2 C41 C42 C43 -67.7(14)
Yb2 C41A C42A C43A 74(3)
Yb2 C42 C43 C44 -70.1(8)
Yb2 C42A C43A C44A 68(2)
Yb2 C43 C44 C40 -68.1(7)
Yb2 C43A C44A C40A 67.9(13)
Yb2 C45 C46 C47 69.1(4)
Yb2 C45 C49 C48 -67.7(5)
Yb2 C46 C47 C48 70.7(5)
Yb2 C47 C48 C49 67.2(5)
Yb2 C48 C49 C45 65.7(4)
Yb1 P1 C1 C2 7.2(7)
Yb1 P1 C1 C6 -173.7(3)
Yb1 P1 C8 N1 172.9(2)
Yb1 P1 C8 C9 -7.7(6)
Yb1 C50 C51 C52 65.6(5)
Yb1 C50 C54 C53 -67.9(4)
Yb1 C51 C52 C53 68.7(4)
Yb1 C52 C53 C54 70.3(4)
Yb1 C53 C54 C50 70.8(4)
Yb1 C55 C56 C57 -72.5(5)
Yb1 C55 C59 C58 70.1(5)
Yb1 C56 C57 C58 -66.5(5)
Yb1 C57 C58 C59 -67.2(5)
Yb1 C58 C59 C55 -68.1(4)
Yb1 C60 C61 C62 -68.2(4)
Yb1 C60 C64 C63 66.1(4)
Yb1 C61 C62 C63 -68.6(5)
Yb1 C62 C63 C64 -70.1(5)
Yb1 C63 C64 C60 -67.1(4)
P1 C1 C2 C3 176.9(5)
P1 C1 C6 N1 -0.5(6)
P1 C1 C6 C5 -178.1(5)
P1 C8 C9 C10 -88.9(5)
P1 C8 C9 C14 89.2(6)
P2 C18 C19 C20 -180.0(4)
P2 C18 C23 N2 0.8(5)
P2 C18 C23 C22 -179.4(4)
P2 C25 C31 C26 -97.0(5)
P2 C25 C31 C30 83.5(6)
N1 C8 C9 C10 90.3(6)
N1 C8 C9 C14 -91.5(6)
N2 C25 C31 C26 85.3(6)
N2 C25 C31 C30 -94.3(6)
C1 P1 C8 N1 0.0(4)
C1 P1 C8 C9 179.3(5)
C1 C2 C3 C4 2.4(9)
C1 C2 C3 C7 -177.2(6)
C2 C1 C6 N1 178.7(5)
C2 C1 C6 C5 1.0(8)
C2 C3 C4 C5 -1.7(9)
C3 C4 C5 C6 0.7(9)
C4 C5 C6 N1 -177.7(5)
C4 C5 C6 C1 -0.4(9)
C6 N1 C8 P1 -0.2(6)
C6 N1 C8 C9 -179.6(4)
C6 C1 C2 C3 -2.0(8)
C7 C3 C4 C5 177.8(6)
C8 P1 C1 C2 -178.7(6)
C8 P1 C1 C6 0.3(4)
C8 N1 C6 C1 0.4(6)
C8 N1 C6 C5 178.0(5)
C8 C9 C10 C11 179.0(4)
C8 C9 C10 C15 0.7(7)
C8 C9 C14 C13 -177.7(4)
C8 C9 C14 C17 1.0(7)
C9 C10 C11 C12 -1.7(8)
C10 C9 C14 C13 0.4(7)
C10 C9 C14 C17 179.1(5)
C10 C11 C12 C13 1.2(8)
C10 C11 C12 C16 -177.6(5)
C11 C12 C13 C14 0.2(8)
C12 C13 C14 C9 -1.0(7)
C12 C13 C14 C17 -179.6(5)
C14 C9 C10 C11 0.8(7)
C14 C9 C10 C15 -177.5(5)
C15 C10 C11 C12 176.7(5)
C16 C12 C13 C14 179.0(5)
C18 P2 C25 N2 1.1(4)
C18 P2 C25 C31 -176.8(5)
C18 C19 C20 C21 -0.8(8)
C18 C19 C20 C24 177.9(5)
C19 C18 C23 N2 -179.4(5)
C19 C18 C23 C22 0.4(8)
C19 C20 C21 C22 0.6(8)
C20 C21 C22 C23 0.1(8)
C21 C22 C23 N2 179.2(5)
C21 C22 C23 C18 -0.6(8)
C23 N2 C25 P2 -0.9(5)
C23 N2 C25 C31 177.2(4)
C23 C18 C19 C20 0.3(8)
C24 C20 C21 C22 -178.1(5)
C25 P2 C18 C19 179.2(6)
C25 P2 C18 C23 -1.1(4)
C25 N2 C23 C18 0.1(6)
C25 N2 C23 C22 -179.8(5)
C26 C27 C28 C29 -0.8(8)
C26 C27 C28 C33 -179.0(5)
C27 C26 C31 C25 -177.4(5)
C27 C26 C31 C30 2.2(7)
C27 C28 C29 C30 -0.1(7)
C28 C29 C30 C31 2.1(7)
C28 C29 C30 C34 179.7(5)
C29 C30 C31 C25 176.4(4)
C29 C30 C31 C26 -3.1(7)
C31 C26 C27 C28 -0.2(8)
C32 C26 C27 C28 -178.4(5)
C32 C26 C31 C25 0.8(7)
C32 C26 C31 C30 -179.6(5)
C33 C28 C29 C30 178.1(5)
C34 C30 C31 C25 -1.2(7)
C34 C30 C31 C26 179.3(5)
C35 C36 C37 Yb2 -69.2(4)
C35 C36 C37 C38 -2.4(7)
C36 C35 C39 Yb2 68.8(4)
C36 C35 C39 C38 1.6(7)
C36 C37 C38 Yb2 -67.2(4)
C36 C37 C38 C39 3.4(7)
C37 C38 C39 Yb2 -70.3(4)
C37 C38 C39 C35 -3.1(7)
C39 C35 C36 Yb2 -69.3(4)
C39 C35 C36 C37 0.6(7)
C40 C41 C42 Yb2 71.0(9)
C40 C41 C42 C43 3.4(19)
C40A C41A C42A Yb2 -68.4(11)
C40A C41A C42A C43A 5(3)
C41 C40 C44 Yb2 -65.5(9)
C41 C40 C44 C43 1.3(12)
C41 C42 C43 Yb2 67.5(14)
C41 C42 C43 C44 -2.6(19)
C41A C40A C44A Yb2 65.0(11)
C41A C40A C44A C43A -2(2)
C41A C42A C43A Yb2 -74(2)
C41A C42A C43A C44A -7(4)
C42 C43 C44 Yb2 68.9(11)
C42 C43 C44 C40 0.8(14)
C42A C43A C44A Yb2 -63(2)
C42A C43A C44A C40A 5(3)
C44 C40 C41 Yb2 67.3(8)
C44 C40 C41 C42 -2.9(17)
C44A C40A C41A Yb2 -66.3(12)
C44A C40A C41A C42A -2(2)
C45 C46 C47 Yb2 -69.1(4)
C45 C46 C47 C48 1.6(7)
C46 C45 C49 Yb2 68.6(4)
C46 C45 C49 C48 0.9(7)
C46 C47 C48 Yb2 -68.2(4)
C46 C47 C48 C49 -1.0(8)
C47 C48 C49 Yb2 -65.7(5)
C47 C48 C49 C45 0.0(8)
C49 C45 C46 Yb2 -70.6(4)
C49 C45 C46 C47 -1.5(7)
C50 C51 C52 Yb1 -67.7(5)
C50 C51 C52 C53 1.0(8)
C51 C50 C54 Yb1 67.8(5)
C51 C50 C54 C53 -0.1(7)
C51 C52 C53 Yb1 -71.3(5)
C51 C52 C53 C54 -1.0(7)
C52 C53 C54 Yb1 -70.2(4)
C52 C53 C54 C50 0.7(7)
C54 C50 C51 Yb1 -66.2(4)
C54 C50 C51 C52 -0.5(8)
C55 C56 C57 Yb1 70.2(5)
C55 C56 C57 C58 3.7(8)
C56 C55 C59 Yb1 -68.1(5)
C56 C55 C59 C58 2.0(7)
C56 C57 C58 Yb1 64.7(5)
C56 C57 C58 C59 -2.5(8)
C57 C58 C59 Yb1 68.4(5)
C57 C58 C59 C55 0.2(7)
C59 C55 C56 Yb1 69.0(5)
C59 C55 C56 C57 -3.5(8)
C60 C61 C62 Yb1 69.3(4)
C60 C61 C62 C63 0.7(7)
C61 C60 C64 Yb1 -67.4(4)
C61 C60 C64 C63 -1.3(7)
C61 C62 C63 Yb1 68.7(4)
C61 C62 C63 C64 -1.5(8)
C62 C63 C64 Yb1 68.8(5)
C62 C63 C64 C60 1.7(7)
C64 C60 C61 Yb1 68.6(4)
C64 C60 C61 C62 0.4(7)
C65 C66 C67 C68 0.9(11)
C66 C65 C70 C69 -0.5(11)
C66 C67 C68 C69 1.4(10)
C66 C67 C68 C71 -179.2(7)
C67 C68 C69 C70 -3.3(10)
C68 C69 C70 C65 2.9(11)
C70 C65 C66 C67 -1.4(11)
C71 C68 C69 C70 177.3(8)
